data_4131562
loop_
_publ_author_name
'Fang, Huaquan'
'Hou, Wenjun'
'Liu, Guixia'
'Huang, Zheng'

_publ_section_title
;
 Ruthenium-Catalyzed Site-Selective Intramolecular Silylation of Primary
 C-H Bonds for Synthesis of Sila-Heterocycles.
;
_journal_issue 33
_journal_name_full 'Journal of the American Chemical Society'
_journal_page_first 11601
_journal_page_last 11609
_journal_paper_doi 10.1021/jacs.7b06798
_journal_volume 139
_journal_year 2017
_chemical_formula_moiety 'C18 H30 Si3'
_chemical_formula_sum 'C18 H30 Si3'
_chemical_formula_weight 330.69
_space_group_crystal_system monoclinic
_space_group_IT_number 14
_space_group_name_Hall '-P 2ybc'
_space_group_name_H-M_alt 'P 1 21/c 1'
_atom_sites_solution_hydrogens geom
_atom_sites_solution_primary direct
_audit_creation_date 2016-06-07
_audit_creation_method
;
Olex2 1.2
(compiled 2016.02.19 svn.r3266 for OlexSys, GUI svn.r5155)
;
_cell_angle_alpha 90
_cell_angle_beta 103.039(4)
_cell_angle_gamma 90
_cell_formula_units_Z 4
_cell_length_a 14.783(3)
_cell_length_b 11.788(2)
_cell_length_c 11.937(2)
_cell_measurement_reflns_used 5603
_cell_measurement_temperature 296(2)
_cell_measurement_theta_max 27.78
_cell_measurement_theta_min 2.23
_cell_volume 2026.5(6)
_computing_cell_refinement 'SAINT v7.68A (Bruker, 2009)'
_computing_data_reduction 'SAINT v7.68A (Bruker, 2009)'
_computing_molecular_graphics 'Olex2 (Dolomanov et al., 2009)'
_computing_publication_material 'Olex2 (Dolomanov et al., 2009)'
_computing_structure_refinement 'ShelXL (Sheldrick, 2015)'
_computing_structure_solution 'ShelXS (Sheldrick, 2008)'
_diffrn_ambient_temperature 296.15
_diffrn_measured_fraction_theta_full 1.000
_diffrn_measured_fraction_theta_max 0.997
_diffrn_measurement_device_type 'Bruker APEX-II CCD'
_diffrn_measurement_method '\f and \w scans'
_diffrn_radiation_monochromator graphite
_diffrn_radiation_type MoK\a
_diffrn_radiation_wavelength 0.71073
_diffrn_reflns_av_R_equivalents 0.0281
_diffrn_reflns_av_unetI/netI 0.0303
_diffrn_reflns_Laue_measured_fraction_full 1.000
_diffrn_reflns_Laue_measured_fraction_max 0.997
_diffrn_reflns_limit_h_max 18
_diffrn_reflns_limit_h_min -21
_diffrn_reflns_limit_k_max 16
_diffrn_reflns_limit_k_min -15
_diffrn_reflns_limit_l_max 17
_diffrn_reflns_limit_l_min -17
_diffrn_reflns_number 20002
_diffrn_reflns_point_group_measured_fraction_full 1.000
_diffrn_reflns_point_group_measured_fraction_max 0.997
_diffrn_reflns_theta_full 25.242
_diffrn_reflns_theta_max 30.623
_diffrn_reflns_theta_min 2.233
_diffrn_standards_number 0
_exptl_absorpt_coefficient_mu 0.228
_exptl_absorpt_correction_T_max 0.7461
_exptl_absorpt_correction_T_min 0.6721
_exptl_absorpt_correction_type multi-scan
_exptl_absorpt_process_details
;
SADABS-2008/1 (Bruker,2008) was used for absorption correction.
wR2(int) was 0.0921 before and 0.0396 after correction.
The Ratio of minimum to maximum transmission is 0.9008.
The \l/2 correction factor is 0.0015.
;
_exptl_crystal_colour colourless
_exptl_crystal_density_diffrn 1.084
_exptl_crystal_density_method 'not measured'
_exptl_crystal_description block
_exptl_crystal_F_000 720
_exptl_crystal_size_max 0.42
_exptl_crystal_size_mid 0.35
_exptl_crystal_size_min 0.3
_refine_diff_density_max 0.320
_refine_diff_density_min -0.294
_refine_diff_density_rms 0.046
_refine_ls_extinction_method none
_refine_ls_goodness_of_fit_ref 1.036
_refine_ls_hydrogen_treatment constr
_refine_ls_matrix_type full
_refine_ls_number_parameters 196
_refine_ls_number_reflns 6215
_refine_ls_number_restraints 0
_refine_ls_restrained_S_all 1.036
_refine_ls_R_factor_all 0.0708
_refine_ls_R_factor_gt 0.0451
_refine_ls_shift/su_max 0.005
_refine_ls_shift/su_mean 0.000
_refine_ls_structure_factor_coef Fsqd
_refine_ls_weighting_details 'w=1/[\s^2^(Fo^2^)+(0.0645P)^2^+0.3603P] where P=(Fo^2^+2Fc^2^)/3'
_refine_ls_weighting_scheme calc
_refine_ls_wR_factor_gt 0.1174
_refine_ls_wR_factor_ref 0.1329
_reflns_Friedel_coverage 0.000
_reflns_number_gt 4301
_reflns_number_total 6215
_reflns_threshold_expression 'I > 2\s(I)'
_cod_data_source_file ja7b06798_si_003.cif
_cod_data_source_block dm16361
_cod_original_cell_volume 2026.7(7)
_cod_database_code 4131562
_shelx_space_group_comment
;
The symmetry employed for this shelxl refinement is uniquely defined
by the following loop, which should always be used as a source of
symmetry information in preference to the above space-group names.
They are only intended as comments.
;
_shelx_estimated_absorpt_t_max 0.935
_shelx_estimated_absorpt_t_min 0.910
_olex2_refinement_description
;
1. Fixed Uiso
 At 1.2 times of:
  All C(H,H) groups
 At 1.5 times of:
  All C(H,H,H) groups
2.a Secondary CH2 refined with riding coordinates:
 C7(H7A,H7B), C8(H8A,H8B), C11(H11A,H11B), C12(H12A,H12B), C15(H15A,H15B),
 C16(H16A,H16B)
2.b Idealised Me refined as rotating group:
 C9(H9A,H9B,H9C), C10(H10A,H10B,H10C), C13(H13A,H13B,H13C), C14(H14A,H14B,
 H14C), C17(H17A,H17B,H17C), C18(H18A,H18B,H18C)
;
_shelx_shelxl_version_number 2014/7
_olex2_submission_special_instructions 'No special instructions were received'

loop_
_space_group_symop_operation_xyz
'x, y, z'
'-x, y+1/2, -z+1/2'
'-x, -y, -z'
'x, -y-1/2, z-1/2'

loop_
_atom_site_label
_atom_site_type_symbol
_atom_site_fract_x
_atom_site_fract_y
_atom_site_fract_z
_atom_site_U_iso_or_equiv
_atom_site_adp_type
_atom_site_occupancy
_atom_site_site_symmetry_order
_atom_site_calc_flag
_atom_site_refinement_flags_posn
Si1 Si 0.34360(4) 0.17139(4) 0.60465(4) 0.05034(15) Uani 1 1 d .
Si2 Si -0.01939(3) 0.23420(5) 0.17379(4) 0.05026(14) Uani 1 1 d .
Si3 Si 0.31444(3) -0.12567(4) 0.12837(4) 0.04380(13) Uani 1 1 d .
C1 C 0.29499(11) 0.08500(13) 0.39163(12) 0.0388(3) Uani 1 1 d .
C2 C 0.22659(11) 0.16620(13) 0.39763(12) 0.0395(3) Uani 1 1 d .
C3 C 0.14601(11) 0.17399(13) 0.30976(12) 0.0386(3) Uani 1 1 d .
C4 C 0.13352(10) 0.10030(12) 0.21487(12) 0.0359(3) Uani 1 1 d .
C5 C 0.20267(11) 0.02085(12) 0.20755(12) 0.0371(3) Uani 1 1 d .
C6 C 0.28317(11) 0.01293(12) 0.29584(12) 0.0382(3) Uani 1 1 d .
C7 C 0.37955(12) 0.08219(15) 0.49128(13) 0.0479(4) Uani 1 1 d .
H7A H 0.4334 0.1143 0.4692 0.057 Uiso 1 1 calc R
H7B H 0.3938 0.0052 0.5183 0.057 Uiso 1 1 calc R
C8 C 0.24561(13) 0.24394(16) 0.50240(14) 0.0532(4) Uani 1 1 d .
H8A H 0.1914 0.2502 0.5351 0.064 Uiso 1 1 calc R
H8B H 0.2637 0.3191 0.4826 0.064 Uiso 1 1 calc R
C9 C 0.2979(3) 0.0845(2) 0.7091(2) 0.1160(12) Uani 1 1 d .
H9A H 0.3459 0.0350 0.7494 0.174 Uiso 1 1 calc GR
H9B H 0.2463 0.0402 0.6688 0.174 Uiso 1 1 calc GR
H9C H 0.2779 0.1335 0.7631 0.174 Uiso 1 1 calc GR
C10 C 0.43515(18) 0.2672(2) 0.6851(3) 0.0940(10) Uani 1 1 d .
H10A H 0.4079 0.3208 0.7284 0.141 Uiso 1 1 calc GR
H10B H 0.4636 0.3071 0.6320 0.141 Uiso 1 1 calc GR
H10C H 0.4813 0.2234 0.7367 0.141 Uiso 1 1 calc GR
C11 C 0.06983(12) 0.26068(16) 0.31039(15) 0.0523(4) Uani 1 1 d .
H11A H 0.0941 0.3373 0.3118 0.063 Uiso 1 1 calc R
H11B H 0.0432 0.2500 0.3769 0.063 Uiso 1 1 calc R
C12 C 0.04343(11) 0.11200(14) 0.12421(13) 0.0438(4) Uani 1 1 d .
H12A H 0.0069 0.0431 0.1192 0.053 Uiso 1 1 calc R
H12B H 0.0560 0.1277 0.0494 0.053 Uiso 1 1 calc R
C13 C -0.0358(2) 0.3593(2) 0.0772(2) 0.1082(11) Uani 1 1 d .
H13A H -0.0756 0.3393 0.0047 0.162 Uiso 1 1 calc GR
H13B H 0.0233 0.3837 0.0654 0.162 Uiso 1 1 calc GR
H13C H -0.0636 0.4198 0.1116 0.162 Uiso 1 1 calc GR
C14 C -0.13397(16) 0.1912(3) 0.1995(2) 0.1056(11) Uani 1 1 d .
H14A H -0.1737 0.1669 0.1284 0.158 Uiso 1 1 calc GR
H14B H -0.1618 0.2545 0.2295 0.158 Uiso 1 1 calc GR
H14C H -0.1256 0.1299 0.2539 0.158 Uiso 1 1 calc GR
C15 C 0.19562(12) -0.05884(14) 0.10551(13) 0.0447(4) Uani 1 1 d .
H15A H 0.1808 -0.0172 0.0336 0.054 Uiso 1 1 calc R
H15B H 0.1483 -0.1161 0.1047 0.054 Uiso 1 1 calc R
C16 C 0.35508(13) -0.07513(15) 0.28118(14) 0.0484(4) Uani 1 1 d .
H16A H 0.3570 -0.1373 0.3349 0.058 Uiso 1 1 calc R
H16B H 0.4164 -0.0414 0.2932 0.058 Uiso 1 1 calc R
C17 C 0.31407(16) -0.28321(16) 0.1126(2) 0.0691(6) Uani 1 1 d .
H17A H 0.2773 -0.3038 0.0383 0.104 Uiso 1 1 calc GR
H17B H 0.2881 -0.3172 0.1714 0.104 Uiso 1 1 calc GR
H17C H 0.3765 -0.3097 0.1198 0.104 Uiso 1 1 calc GR
C18 C 0.38371(16) -0.0654(2) 0.03041(19) 0.0762(6) Uani 1 1 d .
H18A H 0.4462 -0.0935 0.0519 0.114 Uiso 1 1 calc GR
H18B H 0.3842 0.0158 0.0360 0.114 Uiso 1 1 calc GR
H18C H 0.3565 -0.0876 -0.0473 0.114 Uiso 1 1 calc GR

loop_
_atom_site_aniso_label
_atom_site_aniso_U_11
_atom_site_aniso_U_22
_atom_site_aniso_U_33
_atom_site_aniso_U_23
_atom_site_aniso_U_13
_atom_site_aniso_U_12
Si1 0.0633(3) 0.0457(3) 0.0374(2) -0.00747(18) 0.0018(2) 0.0132(2)
Si2 0.0455(3) 0.0624(3) 0.0410(2) -0.0099(2) 0.00574(19) 0.0145(2)
Si3 0.0518(3) 0.0375(2) 0.0454(2) -0.00753(17) 0.0179(2) 0.00382(19)
C1 0.0434(8) 0.0380(7) 0.0352(7) -0.0016(6) 0.0089(6) 0.0063(6)
C2 0.0440(8) 0.0397(8) 0.0351(7) -0.0062(6) 0.0096(6) 0.0049(6)
C3 0.0413(8) 0.0391(8) 0.0362(7) -0.0052(6) 0.0106(6) 0.0051(6)
C4 0.0403(8) 0.0348(7) 0.0338(6) -0.0019(5) 0.0107(5) 0.0016(6)
C5 0.0451(8) 0.0340(7) 0.0345(7) -0.0031(5) 0.0141(6) 0.0008(6)
C6 0.0445(8) 0.0346(7) 0.0370(7) -0.0014(6) 0.0126(6) 0.0060(6)
C7 0.0504(9) 0.0494(9) 0.0404(8) -0.0048(7) 0.0028(7) 0.0122(8)
C8 0.0531(10) 0.0579(11) 0.0440(8) -0.0190(7) 0.0012(7) 0.0150(8)
C9 0.206(4) 0.0784(18) 0.0882(18) 0.0166(14) 0.085(2) 0.037(2)
C10 0.0747(16) 0.0797(16) 0.106(2) -0.0448(15) -0.0246(14) 0.0260(13)
C11 0.0484(10) 0.0585(11) 0.0473(9) -0.0160(8) 0.0050(7) 0.0145(8)
C12 0.0435(8) 0.0493(9) 0.0374(7) -0.0074(6) 0.0067(6) 0.0037(7)
C13 0.175(3) 0.0770(17) 0.0635(14) 0.0041(13) 0.0080(17) 0.048(2)
C14 0.0549(13) 0.174(3) 0.0947(18) -0.064(2) 0.0302(12) -0.0146(16)
C15 0.0544(9) 0.0410(8) 0.0388(7) -0.0100(6) 0.0106(7) 0.0054(7)
C16 0.0549(10) 0.0438(9) 0.0465(8) -0.0060(7) 0.0116(7) 0.0145(8)
C17 0.0721(14) 0.0431(10) 0.0906(15) -0.0171(10) 0.0153(12) 0.0076(9)
C18 0.0739(14) 0.0926(17) 0.0693(13) 0.0063(12) 0.0313(11) -0.0068(13)

loop_
_atom_type_symbol
_atom_type_description
_atom_type_scat_dispersion_real
_atom_type_scat_dispersion_imag
_atom_type_scat_source
C C 0.0033 0.0016 'International Tables Vol C Tables 4.2.6.8 and 6.1.1.4'
H H 0.0000 0.0000 'International Tables Vol C Tables 4.2.6.8 and 6.1.1.4'
Si Si 0.0817 0.0704 'International Tables Vol C Tables 4.2.6.8 and 6.1.1.4'

loop_
_geom_angle_atom_site_label_1
_geom_angle_atom_site_label_2
_geom_angle_atom_site_label_3
_geom_angle
C8 Si1 C7 95.09(7)
C9 Si1 C7 112.30(11)
C9 Si1 C8 110.13(14)
C9 Si1 C10 108.77(16)
C10 Si1 C7 114.90(11)
C10 Si1 C8 115.15(11)
C11 Si2 C12 95.77(7)
C13 Si2 C11 112.05(12)
C13 Si2 C12 114.74(11)
C13 Si2 C14 108.88(16)
C14 Si2 C11 112.93(11)
C14 Si2 C12 112.09(12)
C16 Si3 C15 95.23(7)
C17 Si3 C15 114.78(9)
C17 Si3 C16 113.93(9)
C18 Si3 C15 112.09(10)
C18 Si3 C16 112.80(10)
C18 Si3 C17 107.79(12)
C2 C1 C7 116.70(13)
C6 C1 C2 119.67(14)
C6 C1 C7 123.63(13)
C1 C2 C8 116.71(13)
C3 C2 C1 120.41(13)
C3 C2 C8 122.88(13)
C2 C3 C4 119.83(13)
C2 C3 C11 123.04(13)
C4 C3 C11 117.12(13)
C3 C4 C12 116.87(13)
C5 C4 C3 119.82(13)
C5 C4 C12 123.32(13)
C4 C5 C15 122.82(13)
C6 C5 C4 120.24(13)
C6 C5 C15 116.93(13)
C1 C6 C5 120.01(13)
C1 C6 C16 122.97(14)
C5 C6 C16 117.02(13)
Si1 C7 H7A 111.0
Si1 C7 H7B 111.0
C1 C7 Si1 103.58(11)
C1 C7 H7A 111.0
C1 C7 H7B 111.0
H7A C7 H7B 109.0
Si1 C8 H8A 111.1
Si1 C8 H8B 111.1
C2 C8 Si1 103.42(11)
C2 C8 H8A 111.1
C2 C8 H8B 111.1
H8A C8 H8B 109.0
Si1 C9 H9A 109.5
Si1 C9 H9B 109.5
Si1 C9 H9C 109.5
H9A C9 H9B 109.5
H9A C9 H9C 109.5
H9B C9 H9C 109.5
Si1 C10 H10A 109.5
Si1 C10 H10B 109.5
Si1 C10 H10C 109.5
H10A C10 H10B 109.5
H10A C10 H10C 109.5
H10B C10 H10C 109.5
Si2 C11 H11A 110.7
Si2 C11 H11B 110.7
C3 C11 Si2 105.05(10)
C3 C11 H11A 110.7
C3 C11 H11B 110.7
H11A C11 H11B 108.8
Si2 C12 H12A 110.7
Si2 C12 H12B 110.7
C4 C12 Si2 105.12(10)
C4 C12 H12A 110.7
C4 C12 H12B 110.7
H12A C12 H12B 108.8
Si2 C13 H13A 109.5
Si2 C13 H13B 109.5
Si2 C13 H13C 109.5
H13A C13 H13B 109.5
H13A C13 H13C 109.5
H13B C13 H13C 109.5
Si2 C14 H14A 109.5
Si2 C14 H14B 109.5
Si2 C14 H14C 109.5
H14A C14 H14B 109.5
H14A C14 H14C 109.5
H14B C14 H14C 109.5
Si3 C15 H15A 110.9
Si3 C15 H15B 110.9
C5 C15 Si3 104.37(10)
C5 C15 H15A 110.9
C5 C15 H15B 110.9
H15A C15 H15B 108.9
Si3 C16 H16A 110.9
Si3 C16 H16B 110.9
C6 C16 Si3 104.38(11)
C6 C16 H16A 110.9
C6 C16 H16B 110.9
H16A C16 H16B 108.9
Si3 C17 H17A 109.5
Si3 C17 H17B 109.5
Si3 C17 H17C 109.5
H17A C17 H17B 109.5
H17A C17 H17C 109.5
H17B C17 H17C 109.5
Si3 C18 H18A 109.5
Si3 C18 H18B 109.5
Si3 C18 H18C 109.5
H18A C18 H18B 109.5
H18A C18 H18C 109.5
H18B C18 H18C 109.5

loop_
_geom_bond_atom_site_label_1
_geom_bond_atom_site_label_2
_geom_bond_distance
Si1 C7 1.8827(17)
Si1 C8 1.8767(18)
Si1 C9 1.854(3)
Si1 C10 1.856(2)
Si2 C11 1.8777(17)
Si2 C12 1.8805(16)
Si2 C13 1.854(3)
Si2 C14 1.859(3)
Si3 C15 1.8880(17)
Si3 C16 1.8838(17)
Si3 C17 1.8666(19)
Si3 C18 1.860(2)
C1 C2 1.406(2)
C1 C6 1.403(2)
C1 C7 1.519(2)
C2 C3 1.401(2)
C2 C8 1.525(2)
C3 C4 1.4062(19)
C3 C11 1.522(2)
C4 C5 1.404(2)
C4 C12 1.521(2)
C5 C6 1.404(2)
C5 C15 1.5231(19)
C6 C16 1.524(2)
C7 H7A 0.9700
C7 H7B 0.9700
C8 H8A 0.9700
C8 H8B 0.9700
C9 H9A 0.9600
C9 H9B 0.9600
C9 H9C 0.9600
C10 H10A 0.9600
C10 H10B 0.9600
C10 H10C 0.9600
C11 H11A 0.9700
C11 H11B 0.9700
C12 H12A 0.9700
C12 H12B 0.9700
C13 H13A 0.9600
C13 H13B 0.9600
C13 H13C 0.9600
C14 H14A 0.9600
C14 H14B 0.9600
C14 H14C 0.9600
C15 H15A 0.9700
C15 H15B 0.9700
C16 H16A 0.9700
C16 H16B 0.9700
C17 H17A 0.9600
C17 H17B 0.9600
C17 H17C 0.9600
C18 H18A 0.9600
C18 H18B 0.9600
C18 H18C 0.9600

loop_
_geom_torsion_atom_site_label_1
_geom_torsion_atom_site_label_2
_geom_torsion_atom_site_label_3
_geom_torsion_atom_site_label_4
_geom_torsion
C1 C2 C3 C4 -0.1(2)
C1 C2 C3 C11 -179.36(16)
C1 C2 C8 Si1 -14.85(19)
C1 C6 C16 Si3 -169.51(13)
C2 C1 C6 C5 -1.1(2)
C2 C1 C6 C16 178.34(15)
C2 C1 C7 Si1 13.25(18)
C2 C3 C4 C5 -1.3(2)
C2 C3 C4 C12 178.69(14)
C2 C3 C11 Si2 179.48(13)
C3 C2 C8 Si1 165.76(14)
C3 C4 C5 C6 1.5(2)
C3 C4 C5 C15 -177.79(14)
C3 C4 C12 Si2 2.70(17)
C4 C3 C11 Si2 0.23(19)
C4 C5 C6 C1 -0.3(2)
C4 C5 C6 C16 -179.76(14)
C4 C5 C15 Si3 170.05(12)
C5 C4 C12 Si2 -177.35(12)
C5 C6 C16 Si3 9.90(18)
C6 C1 C2 C3 1.3(2)
C6 C1 C2 C8 -178.13(15)
C6 C1 C7 Si1 -167.57(13)
C6 C5 C15 Si3 -9.26(17)
C7 Si1 C8 C2 18.96(14)
C7 C1 C2 C3 -179.50(15)
C7 C1 C2 C8 1.1(2)
C7 C1 C6 C5 179.79(15)
C7 C1 C6 C16 -0.8(3)
C8 Si1 C7 C1 -18.51(13)
C8 C2 C3 C4 179.26(16)
C8 C2 C3 C11 0.0(3)
C9 Si1 C7 C1 95.69(17)
C9 Si1 C8 C2 -97.04(16)
C10 Si1 C7 C1 -139.29(14)
C10 Si1 C8 C2 139.55(15)
C11 Si2 C12 C4 -2.12(13)
C11 C3 C4 C5 178.01(15)
C11 C3 C4 C12 -2.0(2)
C12 Si2 C11 C3 1.17(14)
C12 C4 C5 C6 -178.46(14)
C12 C4 C5 C15 2.2(2)
C13 Si2 C11 C3 -118.48(16)
C13 Si2 C12 C4 115.40(15)
C14 Si2 C11 C3 118.12(17)
C14 Si2 C12 C4 -119.74(14)
C15 Si3 C16 C6 -12.81(13)
C15 C5 C6 C1 179.00(14)
C15 C5 C6 C16 -0.4(2)
C16 Si3 C15 C5 12.62(12)
C17 Si3 C15 C5 132.01(12)
C17 Si3 C16 C6 -132.88(13)
C18 Si3 C15 C5 -104.58(13)
C18 Si3 C16 C6 103.81(14)
